data_7134783
loop_
_publ_author_name
'Xiao, Xiong'
'Liang, Jia-Qi'
'Hu, Jia-Jun'
'Yuan, Li'
'Zhu, Jia-Zhen'
'Chen, Zong-Ju'
'Song, You'
'Li, Cheng-Hui'
'Zheng, You-Xuan'

_publ_section_title
;
 Planar chiral orange-red TADF materials with AIE properties for efficient
 circularly polarized OLEDs.
;
_journal_issue 63
_journal_name_full 'Chemical communications (Cambridge, England)'
_journal_page_first 11766
_journal_page_last 11769
_journal_paper_doi 10.1039/d5cc02694f
_journal_volume 61
_journal_year 2025
_chemical_formula_moiety 'C76 H52 N6, 2(C H2 Cl2)'
_chemical_formula_sum 'C78 H56 Cl4 N6'
_chemical_formula_weight 1219.08
_space_group_crystal_system monoclinic
_space_group_IT_number 14
_space_group_name_Hall '-P 2ybc'
_space_group_name_H-M_alt 'P 1 21/c 1'
_atom_sites_solution_hydrogens geom
_atom_sites_solution_primary iterative
_audit_creation_date 2025-06-05
_audit_creation_method
;
Olex2 1.5
(compiled 2025.05.22 svn.r631f81ec for OlexSys, GUI svn.r7248)
;
_audit_update_record
;
2025-06-05 deposited with the CCDC.	2025-07-02 downloaded from the CCDC.
;
_cell_angle_alpha 90
_cell_angle_beta 108.456(2)
_cell_angle_gamma 90
_cell_formula_units_Z 4
_cell_length_a 13.5469(10)
_cell_length_b 23.8140(14)
_cell_length_c 19.6420(12)
_cell_measurement_reflns_used 9936
_cell_measurement_temperature 193.00
_cell_measurement_theta_max 25.314
_cell_measurement_theta_min 2.258
_cell_volume 6010.7(7)
_computing_cell_refinement 'SAINT V8.40B (?, 2016)'
_computing_data_collection 'APEX5 V2023.9-2 (Bruker, 2023)'
_computing_data_reduction 'SAINT V8.40B (?, 2016)'
_computing_molecular_graphics 'Olex2 1.5 (Dolomanov et al., 2009)'
_computing_publication_material 'Olex2 1.5 (Dolomanov et al., 2009)'
_computing_structure_refinement 'XL  (Sheldrick, 2008)'
_computing_structure_solution 'olex2.solve 1.5 (Bourhis et al., 2015)'
_diffrn_ambient_temperature 193.00
_diffrn_measured_fraction_theta_full 0.999
_diffrn_measured_fraction_theta_max 0.996
_diffrn_measurement_device_type 'Bruker D8 VENTURE'
_diffrn_measurement_method '\f and \w scans'
_diffrn_radiation_type MoK\a
_diffrn_radiation_wavelength 0.71073
_diffrn_reflns_av_R_equivalents 0.0594
_diffrn_reflns_av_unetI/netI 0.0534
_diffrn_reflns_Laue_measured_fraction_full 0.999
_diffrn_reflns_Laue_measured_fraction_max 0.996
_diffrn_reflns_limit_h_max 13
_diffrn_reflns_limit_h_min -16
_diffrn_reflns_limit_k_max 28
_diffrn_reflns_limit_k_min -28
_diffrn_reflns_limit_l_max 23
_diffrn_reflns_limit_l_min -23
_diffrn_reflns_number 46429
_diffrn_reflns_point_group_measured_fraction_full 0.999
_diffrn_reflns_point_group_measured_fraction_max 0.996
_diffrn_reflns_theta_full 25.242
_diffrn_reflns_theta_max 25.382
_diffrn_reflns_theta_min 1.801
_diffrn_source_current 40.0
_diffrn_source_power 1.8
_diffrn_source_voltage 45.0
_diffrn_standards_number 0
_exptl_absorpt_coefficient_mu 0.250
_exptl_absorpt_correction_T_max 0.0916
_exptl_absorpt_correction_T_min 0.0634
_exptl_absorpt_correction_type multi-scan
_exptl_absorpt_process_details
;
SADABS-2016/2 (Bruker,2016/2) was used for absorption correction.
wR2(int) was 0.1119 before and 0.0530 after correction.
The Ratio of minimum to maximum transmission is 0.6921.
The \l/2 correction factor is Not present.
;
_exptl_crystal_colour orange
_exptl_crystal_colour_primary orange
_exptl_crystal_density_diffrn 1.347
_exptl_crystal_description block
_exptl_crystal_F_000 2536
_exptl_crystal_size_max 0.14
_exptl_crystal_size_mid 0.13
_exptl_crystal_size_min 0.1
_refine_diff_density_max 0.932
_refine_diff_density_min -0.512
_refine_diff_density_rms 0.059
_refine_ls_extinction_method none
_refine_ls_goodness_of_fit_ref 1.035
_refine_ls_hydrogen_treatment constr
_refine_ls_matrix_type full
_refine_ls_number_parameters 1011
_refine_ls_number_reflns 11012
_refine_ls_number_restraints 718
_refine_ls_restrained_S_all 1.045
_refine_ls_R_factor_all 0.1181
_refine_ls_R_factor_gt 0.0760
_refine_ls_shift/su_max 0.000
_refine_ls_shift/su_mean 0.000
_refine_ls_structure_factor_coef Fsqd
_refine_ls_weighting_details 'w=1/[\s^2^(Fo^2^)+(0.0981P)^2^+7.3358P] where P=(Fo^2^+2Fc^2^)/3'
_refine_ls_weighting_scheme calc
_refine_ls_wR_factor_gt 0.1930
_refine_ls_wR_factor_ref 0.2268
_reflns_Friedel_coverage 0.000
_reflns_number_gt 7229
_reflns_number_total 11012
_reflns_threshold_expression 'I > 2\s(I)'
_cod_data_source_file d5cc02694f2.cif
_cod_data_source_block 240919lu_lch_5_0m
_cod_depositor_comments 'Adding full bibliography for 7134782--7134784.cif.'
_cod_database_code 7134783
_shelx_shelxl_version_number 2018/3
_shelx_space_group_comment
;
The symmetry employed for this shelxl refinement is uniquely defined
by the following loop, which should always be used as a source of
symmetry information in preference to the above space-group names.
They are only intended as comments.
;
_shelx_estimated_absorpt_t_max 0.975
_shelx_estimated_absorpt_t_min 0.966
_olex2_refinement_description
;
1. Restrained distances
 Cl2A-Cl1A
 2.9 with sigma of 0.02
 Cl3-C78 \\sim Cl3A-C78A
 with sigma of 0.02
 Cl4-C78 \\sim Cl4A-C78A
 with sigma of 0.02
 Cl3-Cl4 \\sim Cl3A-Cl4A
 with sigma of 0.04
 C9-C8 \\sim C9-C8A
 with sigma of 0.02
 C13-C14 \\sim C13-C14A
 with sigma of 0.02
 C2-C1 \\sim C2A-C1A
 with sigma of 0.02
 C2-C3 \\sim C2A-C3A
 with sigma of 0.02
 C2-C14 \\sim C2A-C14A
 with sigma of 0.02
 C8-C7 \\sim C8A-C7A
 with sigma of 0.02
 C6-C5 \\sim C6A-C5A
 with sigma of 0.02
 C6-C1 \\sim C6A-C1A
 with sigma of 0.02
 C5-C4 \\sim C5A-C4A
 with sigma of 0.02
 C5-C7 \\sim C5A-C7A
 with sigma of 0.02
 C3-C4 \\sim C3A-C4A
 with sigma of 0.02
 C9-C7 \\sim C9-C7A
 with sigma of 0.04
 C13-C2 \\sim C13-C2A
 with sigma of 0.04
 C2-C6 \\sim C2A-C6A
 with sigma of 0.04
 C2-C4 \\sim C2A-C4A
 with sigma of 0.04
 C8-C5 \\sim C8A-C5A
 with sigma of 0.04
 C6-C4 \\sim C6A-C4A
 with sigma of 0.04
 C6-C7 \\sim C6A-C7A
 with sigma of 0.04
 C5-C1 \\sim C5A-C1A
 with sigma of 0.04
 C5-C3 \\sim C5A-C3A
 with sigma of 0.04
 C1-C3 \\sim C1A-C3A
 with sigma of 0.04
 C1-C14 \\sim C1A-C14A
 with sigma of 0.04
 C3-C14 \\sim C3A-C14A
 with sigma of 0.04
 C4-C7 \\sim C4A-C7A
 with sigma of 0.04
 C38-C39 \\sim C38-C39A
 with sigma of 0.02
 C39-C40 \\sim C39A-C40A
 with sigma of 0.02
 C41-C42 \\sim C41A-C42A
 with sigma of 0.02
 C41-C48 \\sim C41A-C48A
 with sigma of 0.02
 C41-C40 \\sim C41A-C40A
 with sigma of 0.02
 C46-C45 \\sim C46-C45A
 with sigma of 0.02
 C47-C48 \\sim C47A-C48A
 with sigma of 0.02
 C47-C44 \\sim C47A-C44A
 with sigma of 0.02
 C42-C43 \\sim C42A-C43A
 with sigma of 0.02
 C44-C43 \\sim C44A-C43A
 with sigma of 0.02
 C44-C45 \\sim C44A-C45A
 with sigma of 0.02
 C38-C40 \\sim C38-C40A
 with sigma of 0.04
 C39-C41 \\sim C39A-C41A
 with sigma of 0.04
 C41-C47 \\sim C41A-C47A
 with sigma of 0.04
 C41-C43 \\sim C41A-C43A
 with sigma of 0.04
 C46-C44 \\sim C46-C44A
 with sigma of 0.04
 C47-C43 \\sim C47A-C43A
 with sigma of 0.04
 C47-C45 \\sim C47A-C45A
 with sigma of 0.04
 C42-C48 \\sim C42A-C48A
 with sigma of 0.04
 C42-C44 \\sim C42A-C44A
 with sigma of 0.04
 C42-C40 \\sim C42A-C40A
 with sigma of 0.04
 C48-C44 \\sim C48A-C44A
 with sigma of 0.04
 C48-C40 \\sim C48A-C40A
 with sigma of 0.04
 C43-C45 \\sim C43A-C45A
 with sigma of 0.04
 Cl2A-C77A \\sim Cl1-C77 \\sim Cl1A-C77A \\sim Cl2-C77
 with sigma of 0.02
2. Uiso/Uaniso restraints and constraints
Cl3 \\sim Cl4 \\sim C78 \\sim Cl3A \\sim Cl4A \\sim C78A: within 2A with sigma
of 0.01 and sigma for terminal atoms of 0.02 within 2A
C1 \\sim C2 \\sim C3 \\sim C4 \\sim C5 \\sim C6 \\sim C7 \\sim C8 \\sim C14
\\sim C1A \\sim C2A \\sim C3A \\sim C4A \\sim C5A \\sim C6A \\sim C7A \\sim C8A
\\sim C14A: within 2A with sigma of 0.01 and sigma for terminal atoms of 0.02
within 2A
C39 \\sim C40 \\sim C41 \\sim C42 \\sim C43 \\sim C44 \\sim C45 \\sim C47 \\sim
C48 \\sim C39A \\sim C40A \\sim C41A \\sim C42A \\sim C43A \\sim C44A \\sim
C45A \\sim C47A \\sim C48A: within 2A with sigma of 0.01 and sigma for terminal
atoms of 0.02 within 2A
Cl1 \\sim Cl2 \\sim C77 \\sim Cl1A \\sim Cl2A \\sim C77A: within 2A with sigma
of 0.01 and sigma for terminal atoms of 0.02 within 2A
3. Others
 Sof(H13C)=Sof(H13D)=Sof(H46C)=Sof(H46D)=Sof(C1A)=Sof(H1A)=Sof(C2A)=Sof(C3A)=
 Sof(H3A)=Sof(C4A)=Sof(H4A)=Sof(C5A)=Sof(C6A)=Sof(H6A)=Sof(C7A)=Sof(H7AA)=
 Sof(H7AB)=Sof(C8A)=Sof(H8AA)=Sof(H8AB)=Sof(C14A)=Sof(H14C)=Sof(H14D)=Sof(C39A)=
 Sof(H39C)=Sof(H39D)=Sof(C40A)=Sof(H40C)=Sof(H40D)=Sof(C41A)=Sof(C42A)=
 Sof(H42A)=Sof(C43A)=Sof(H43A)=Sof(C44A)=Sof(C45A)=Sof(H45C)=Sof(H45D)=
 Sof(C47A)=Sof(H47A)=Sof(C48A)=Sof(H48A)=Sof(Cl3A)=Sof(Cl4A)=Sof(C78A)=
 Sof(H78C)=Sof(H78D)=1-FVAR(1)
 Sof(H13A)=Sof(H13B)=Sof(H46A)=Sof(H46B)=Sof(C1)=Sof(H1)=Sof(C2)=Sof(C3)=
 Sof(H3)=Sof(C4)=Sof(H4)=Sof(C5)=Sof(C6)=Sof(H6)=Sof(C7)=Sof(H7A)=Sof(H7B)=
 Sof(C8)=Sof(H8A)=Sof(H8B)=Sof(C14)=Sof(H14A)=Sof(H14B)=Sof(C39)=Sof(H39A)=
 Sof(H39B)=Sof(C40)=Sof(H40A)=Sof(H40B)=Sof(C41)=Sof(C42)=Sof(H42)=Sof(C43)=
 Sof(H43)=Sof(C44)=Sof(C45)=Sof(H45A)=Sof(H45B)=Sof(C47)=Sof(H47)=Sof(C48)=
 Sof(H48)=Sof(Cl3)=Sof(Cl4)=Sof(C78)=Sof(H78B)=Sof(H78A)=FVAR(1)
 Sof(Cl1A)=Sof(Cl2A)=Sof(C77A)=Sof(H77C)=Sof(H77D)=1-FVAR(2)
 Sof(Cl1)=Sof(Cl2)=Sof(C77)=Sof(H77A)=Sof(H77B)=FVAR(2)
4.a Secondary CH2 refined with riding coordinates:
 C13(H13A,H13B), C13(H13C,H13D), C46(H46A,H46B), C46(H46C,H46D), C7(H7A,H7B),
 C8(H8A,H8B), C14(H14A,H14B), C39(H39A,H39B), C40(H40A,H40B), C45(H45A,H45B),
 C7A(H7AA,H7AB), C8A(H8AA,H8AB), C14A(H14C,H14D), C39A(H39C,H39D), C40A(H40C,
 H40D), C45A(H45C,H45D), C77(H77A,H77B), C77A(H77C,H77D), C78(H78B,H78A),
 C78A(H78C,H78D)
4.b Aromatic/amide H refined with riding coordinates:
 C15(H15), C16(H16), C19(H19), C20(H20), C21(H21), C22(H22), C36(H36),
 C37(H37), C49(H49), C50(H50), C51(H51), C52(H52), C56(H56), C57(H57), C58(H58),
  C59(H59), C61(H61), C62(H62), C63(H63), C64(H64), C65(H65), C66(H66),
 C67(H67), C71(H71), C72(H72), C73(H73), C74(H74), C76(H76), C1(H1), C3(H3),
 C4(H4), C6(H6), C42(H42), C43(H43), C47(H47), C48(H48), C1A(H1A), C3A(H3A),
 C4A(H4A), C6A(H6A), C42A(H42A), C43A(H43A), C47A(H47A), C48A(H48A)
;
_olex2_submission_special_instructions 'No special instructions were received'

loop_
_space_group_symop_operation_xyz
'x, y, z'
'-x, y+1/2, -z+1/2'
'-x, -y, -z'
'x, -y-1/2, z-1/2'

loop_
_atom_site_label
_atom_site_type_symbol
_atom_site_fract_x
_atom_site_fract_y
_atom_site_fract_z
_atom_site_U_iso_or_equiv
_atom_site_adp_type
_atom_site_occupancy
_atom_site_site_symmetry_order
_atom_site_calc_flag
_atom_site_refinement_flags_posn
_atom_site_refinement_flags_adp
_atom_site_refinement_flags_occupancy
_atom_site_disorder_assembly
_atom_site_disorder_group
N1 N 0.4925(2) 0.64695(11) 0.63715(15) 0.0383(7) Uani 1 1 d . . . . .
N2 N 0.6040(3) 0.51792(13) 0.69532(18) 0.0527(8) Uani 1 1 d . . . . .
N3 N 0.8349(2) 0.58999(11) 0.79133(15) 0.0362(6) Uani 1 1 d . . . . .
N4 N 0.8928(2) 0.70666(11) 0.81934(15) 0.0374(7) Uani 1 1 d . . . . .
N5 N 0.7669(3) 0.83772(13) 0.76052(19) 0.0542(9) Uani 1 1 d . . . . .
N6 N 0.5577(2) 0.76290(11) 0.65358(15) 0.0371(6) Uani 1 1 d . . . . .
C9 C 0.3750(3) 0.81294(18) 0.4877(2) 0.0519(10) Uani 1 1 d D . . . .
C10 C 0.4266(3) 0.80069(15) 0.56048(19) 0.0418(8) Uani 1 1 d . . . . .
C11 C 0.5104(3) 0.76266(14) 0.57861(18) 0.0374(8) Uani 1 1 d . . . . .
C12 C 0.5480(3) 0.73733(15) 0.5274(2) 0.0454(9) Uani 1 1 d . . . . .
C13 C 0.6609(3) 0.72173(17) 0.5401(2) 0.0529(10) Uani 1 1 d D . . . .
H13A H 0.665198 0.696346 0.501185 0.064 Uiso 0.659(4) 1 calc R U P A 1
H13B H 0.687327 0.701023 0.585972 0.064 Uiso 0.659(4) 1 calc R U P A 1
H13C H 0.663828 0.683312 0.521540 0.064 Uiso 0.341(4) 1 calc R U P A 2
H13D H 0.697594 0.721163 0.592386 0.064 Uiso 0.341(4) 1 calc R U P A 2
C15 C 0.4804(3) 0.74052(17) 0.4574(2) 0.0539(10) Uani 1 1 d . . . . .
H15 H 0.492073 0.716988 0.421663 0.065 Uiso 1 1 calc R U . . .
C16 C 0.3964(3) 0.7773(2) 0.4385(2) 0.0602(12) Uani 1 1 d . . . . .
H16 H 0.352077 0.777922 0.390130 0.072 Uiso 1 1 calc R U . . .
C17 C 0.4223(3) 0.82496(15) 0.6272(2) 0.0443(9) Uani 1 1 d . . . . .
C18 C 0.5027(3) 0.80042(14) 0.68366(19) 0.0388(8) Uani 1 1 d . . . . .
C19 C 0.5161(3) 0.81184(15) 0.7548(2) 0.0485(9) Uani 1 1 d . . . . .
H19 H 0.570043 0.794362 0.791940 0.058 Uiso 1 1 calc R U . . .
C20 C 0.4480(4) 0.84987(17) 0.7705(3) 0.0598(11) Uani 1 1 d . . . . .
H20 H 0.455362 0.858386 0.819113 0.072 Uiso 1 1 calc R U . . .
C21 C 0.3699(4) 0.87532(17) 0.7159(3) 0.0639(12) Uani 1 1 d . . . . .
H21 H 0.325151 0.901663 0.727661 0.077 Uiso 1 1 calc R U . . .
C22 C 0.3559(3) 0.86320(17) 0.6452(3) 0.0582(11) Uani 1 1 d . . . . .
H22 H 0.301244 0.880672 0.608454 0.070 Uiso 1 1 calc R U . . .
C23 C 0.6313(3) 0.56342(15) 0.70478(19) 0.0409(8) Uani 1 1 d . . . . .
C24 C 0.6645(3) 0.62154(13) 0.71702(18) 0.0368(8) Uani 1 1 d . . . . .
C25 C 0.7649(3) 0.63405(13) 0.76130(17) 0.0352(7) Uani 1 1 d . . . . .
C26 C 0.7935(3) 0.69077(13) 0.77412(17) 0.0355(7) Uani 1 1 d . . . . .
C27 C 0.7214(3) 0.73234(13) 0.73946(18) 0.0369(8) Uani 1 1 d . . . . .
C28 C 0.6228(3) 0.71948(13) 0.69235(17) 0.0361(7) Uani 1 1 d . . . . .
C29 C 0.5919(3) 0.66286(14) 0.68212(18) 0.0359(7) Uani 1 1 d . . . . .
C30 C 0.7490(3) 0.79099(15) 0.75199(18) 0.0402(8) Uani 1 1 d . . . . .
C31 C 0.8213(3) 0.55228(13) 0.84284(18) 0.0376(8) Uani 1 1 d . . . . .
C32 C 0.9152(3) 0.52260(13) 0.87179(18) 0.0381(8) Uani 1 1 d . . . . .
C33 C 0.9904(3) 0.54471(13) 0.83958(18) 0.0374(8) Uani 1 1 d . . . . .
C34 C 0.9383(3) 0.58612(13) 0.79005(18) 0.0378(8) Uani 1 1 d . . . . .
C35 C 0.9809(3) 0.60961(15) 0.7403(2) 0.0464(9) Uani 1 1 d . . . . .
C36 C 1.0872(3) 0.60138(16) 0.7567(2) 0.0520(10) Uani 1 1 d . . . . .
H36 H 1.124443 0.623582 0.732939 0.062 Uiso 1 1 calc R U . . .
C37 C 1.1410(3) 0.56204(17) 0.8065(2) 0.0528(10) Uani 1 1 d . . . . .
H37 H 1.213734 0.557831 0.815502 0.063 Uiso 1 1 calc R U . . .
C38 C 1.0917(3) 0.52853(15) 0.8438(2) 0.0442(9) Uani 1 1 d D . . . .
C46 C 0.9171(4) 0.62766(18) 0.6656(2) 0.0580(11) Uani 1 1 d D . . . .
H46A H 0.962910 0.647928 0.643329 0.070 Uiso 0.659(4) 1 calc R U P A 1
H46B H 0.862811 0.654231 0.669179 0.070 Uiso 0.659(4) 1 calc R U P A 1
H46C H 0.948755 0.661807 0.652526 0.070 Uiso 0.341(4) 1 calc R U P A 2
H46D H 0.846172 0.637545 0.665611 0.070 Uiso 0.341(4) 1 calc R U P A 2
C49 C 0.9199(3) 0.48177(14) 0.92415(19) 0.0448(9) Uani 1 1 d . . . . .
H49 H 0.980871 0.459695 0.943149 0.054 Uiso 1 1 calc R U . . .
C50 C 0.8362(3) 0.47398(15) 0.9476(2) 0.0488(9) Uani 1 1 d . . . . .
H50 H 0.839392 0.446377 0.983184 0.059 Uiso 1 1 calc R U . . .
C51 C 0.7457(3) 0.50602(15) 0.9201(2) 0.0497(10) Uani 1 1 d . . . . .
H51 H 0.689311 0.500576 0.938397 0.060 Uiso 1 1 calc R U . . .
C52 C 0.7369(3) 0.54524(15) 0.86716(19) 0.0441(9) Uani 1 1 d . . . . .
H52 H 0.675155 0.566684 0.848012 0.053 Uiso 1 1 calc R U . . .
C53 C 0.9682(3) 0.73794(13) 0.80032(19) 0.0391(8) Uani 1 1 d . . . . .
C54 C 1.0582(3) 0.74224(14) 0.8604(2) 0.0425(8) Uani 1 1 d . . . . .
C55 C 1.0378(3) 0.71146(14) 0.91828(19) 0.0407(8) Uani 1 1 d . . . . .
C56 C 1.0964(3) 0.70152(17) 0.9894(2) 0.0511(10) Uani 1 1 d . . . . .
H56 H 1.165979 0.714758 1.008087 0.061 Uiso 1 1 calc R U . . .
C57 C 1.0511(4) 0.67197(18) 1.0322(2) 0.0565(11) Uani 1 1 d . . . . .
H57 H 1.090479 0.664288 1.080690 0.068 Uiso 1 1 calc R U . . .
C58 C 0.9494(3) 0.65337(16) 1.0058(2) 0.0509(10) Uani 1 1 d . . . . .
H58 H 0.920110 0.633598 1.036787 0.061 Uiso 1 1 calc R U . . .
C59 C 0.8892(3) 0.66280(14) 0.93533(18) 0.0411(8) Uani 1 1 d . . . . .
H59 H 0.818859 0.650617 0.917564 0.049 Uiso 1 1 calc R U . . .
C60 C 0.9360(3) 0.69080(13) 0.89193(18) 0.0359(7) Uani 1 1 d . . . . .
C61 C 1.1438(3) 0.77242(16) 0.8559(3) 0.0551(10) Uani 1 1 d . . . . .
H61 H 1.204231 0.776307 0.896615 0.066 Uiso 1 1 calc R U . . .
C62 C 1.1391(4) 0.79647(17) 0.7916(3) 0.0628(12) Uani 1 1 d . . . . .
H62 H 1.196472 0.817856 0.788012 0.075 Uiso 1 1 calc R U . . .
C63 C 1.0525(4) 0.79013(17) 0.7318(3) 0.0615(12) Uani 1 1 d . . . . .
H63 H 1.052712 0.806100 0.687553 0.074 Uiso 1 1 calc R U . . .
C64 C 0.9645(3) 0.76088(16) 0.7346(2) 0.0518(10) Uani 1 1 d . . . . .
H64 H 0.904825 0.756890 0.693472 0.062 Uiso 1 1 calc R U . . .
C65 C 0.1998(4) 0.6955(2) 0.6364(3) 0.0695(13) Uani 1 1 d . . . . .
H65 H 0.131419 0.706809 0.633679 0.083 Uiso 1 1 calc R U . . .
C66 C 0.2817(4) 0.70593(18) 0.6989(3) 0.0605(11) Uani 1 1 d . . . . .
H66 H 0.267897 0.723226 0.738474 0.073 Uiso 1 1 calc R U . . .
C67 C 0.3824(3) 0.69169(15) 0.7043(2) 0.0486(9) Uani 1 1 d . . . . .
H67 H 0.438239 0.698561 0.747087 0.058 Uiso 1 1 calc R U . . .
C68 C 0.3995(3) 0.66702(14) 0.6453(2) 0.0424(8) Uani 1 1 d . . . . .
C69 C 0.3174(3) 0.65440(16) 0.5824(2) 0.0490(9) Uani 1 1 d . . . . .
C70 C 0.3624(3) 0.62528(15) 0.5346(2) 0.0477(9) Uani 1 1 d . . . . .
C71 C 0.3202(4) 0.60350(19) 0.4661(2) 0.0632(12) Uani 1 1 d . . . . .
H71 H 0.247637 0.605971 0.441577 0.076 Uiso 1 1 calc R U . . .
C72 C 0.3862(4) 0.5781(2) 0.4342(3) 0.0712(13) Uani 1 1 d . . . . .
H72 H 0.358263 0.563128 0.387108 0.085 Uiso 1 1 calc R U . . .
C73 C 0.4929(4) 0.57384(17) 0.4695(2) 0.0603(11) Uani 1 1 d . . . . .
H73 H 0.536387 0.555965 0.446430 0.072 Uiso 1 1 calc R U . . .
C74 C 0.5359(3) 0.59548(15) 0.5379(2) 0.0491(9) Uani 1 1 d . . . . .
H74 H 0.608520 0.592926 0.562361 0.059 Uiso 1 1 calc R U . . .
C75 C 0.4694(3) 0.62099(14) 0.56948(19) 0.0407(8) Uani 1 1 d . . . . .
C76 C 0.2156(3) 0.66915(19) 0.5787(3) 0.0632(12) Uani 1 1 d . . . . .
H76 H 0.158748 0.661030 0.537028 0.076 Uiso 1 1 calc R U . . .
C1 C 0.6208(9) 0.8365(5) 0.4419(5) 0.056(2) Uani 0.659(4) 1 d D U P A 1
H1 H 0.643406 0.819400 0.405628 0.067 Uiso 0.659(4) 1 calc R U P A 1
C2 C 0.6740(8) 0.8264(4) 0.5139(5) 0.056(2) Uani 0.659(4) 1 d D U P A 1
C3 C 0.6560(9) 0.8627(4) 0.5628(5) 0.064(2) Uani 0.659(4) 1 d D U P A 1
H3 H 0.701911 0.862526 0.610765 0.076 Uiso 0.659(4) 1 calc R U P A 1
C4 C 0.5744(10) 0.8988(5) 0.5447(7) 0.063(2) Uani 0.659(4) 1 d D U P A 1
H4 H 0.564490 0.923854 0.579609 0.076 Uiso 0.659(4) 1 calc R U P A 1
C5 C 0.5061(8) 0.8992(7) 0.4762(7) 0.0584(19) Uani 0.659(4) 1 d D U P A 1
C6 C 0.5340(12) 0.8718(8) 0.4230(7) 0.058(2) Uani 0.659(4) 1 d D U P A 1
H6 H 0.494510 0.876981 0.374030 0.070 Uiso 0.659(4) 1 calc R U P A 1
C7 C 0.3969(6) 0.9178(3) 0.4698(5) 0.064(2) Uani 0.659(4) 1 d D U P A 1
H7A H 0.371485 0.943653 0.428429 0.077 Uiso 0.659(4) 1 calc R U P A 1
H7B H 0.398153 0.938649 0.513612 0.077 Uiso 0.659(4) 1 calc R U P A 1
C8 C 0.3194(9) 0.8669(4) 0.4593(12) 0.064(3) Uani 0.659(4) 1 d D U P A 1
H8A H 0.268073 0.874985 0.484356 0.077 Uiso 0.659(4) 1 calc R U P A 1
H8B H 0.280907 0.862451 0.407524 0.077 Uiso 0.659(4) 1 calc R U P A 1
C14 C 0.7316(6) 0.7739(3) 0.5426(5) 0.075(2) Uani 0.659(4) 1 d D U P A 1
H14A H 0.774661 0.780508 0.593057 0.090 Uiso 0.659(4) 1 calc R U P A 1
H14B H 0.779322 0.765401 0.514885 0.090 Uiso 0.659(4) 1 calc R U P A 1
C39 C 1.138(2) 0.4721(4) 0.8719(13) 0.052(2) Uani 0.659(4) 1 d D U P A 1
H39A H 1.130121 0.465671 0.919706 0.062 Uiso 0.659(4) 1 calc R U P A 1
H39B H 1.213284 0.472499 0.877795 0.062 Uiso 0.659(4) 1 calc R U P A 1
C40 C 1.0848(7) 0.4222(4) 0.8204(6) 0.055(2) Uani 0.659(4) 1 d D U P A 1
H40A H 1.139358 0.396416 0.815259 0.066 Uiso 0.659(4) 1 calc R U P A 1
H40B H 1.039941 0.400744 0.842354 0.066 Uiso 0.659(4) 1 calc R U P A 1
C41 C 1.0204(8) 0.4423(8) 0.7476(7) 0.0495(17) Uani 0.659(4) 1 d D U P A 1
C42 C 1.0649(10) 0.4679(6) 0.7005(8) 0.056(2) Uani 0.659(4) 1 d D U P A 1
H42 H 1.134746 0.459299 0.703847 0.068 Uiso 0.659(4) 1 calc R U P A 1
C43 C 1.0089(7) 0.5061(5) 0.6487(7) 0.0596(19) Uani 0.659(4) 1 d D U P A 1
H43 H 1.039859 0.522297 0.616130 0.072 Uiso 0.659(4) 1 calc R U P A 1
C44 C 0.9081(7) 0.5202(4) 0.6448(6) 0.059(2) Uani 0.659(4) 1 d D U P A 1
C45 C 0.8628(7) 0.5772(3) 0.6148(4) 0.071(2) Uani 0.659(4) 1 d D U P A 1
H45A H 0.787379 0.577529 0.608423 0.086 Uiso 0.659(4) 1 calc R U P A 1
H45B H 0.871471 0.582586 0.566995 0.086 Uiso 0.659(4) 1 calc R U P A 1
C47 C 0.8589(8) 0.4870(4) 0.6824(6) 0.057(2) Uani 0.659(4) 1 d D U P A 1
H47 H 0.785970 0.490541 0.673050 0.068 Uiso 0.659(4) 1 calc R U P A 1
C48 C 0.9142(8) 0.4488(5) 0.7334(6) 0.0539(19) Uani 0.659(4) 1 d D U P A 1
H48 H 0.879016 0.426831 0.758833 0.065 Uiso 0.659(4) 1 calc R U P A 1
C1A C 0.6069(18) 0.8343(10) 0.4224(10) 0.055(3) Uani 0.341(4) 1 d D U P A 2
H1A H 0.616925 0.815346 0.382505 0.066 Uiso 0.341(4) 1 calc R U P A 2
C2A C 0.6686(17) 0.8196(7) 0.4909(9) 0.052(2) Uani 0.341(4) 1 d D U P A 2
C3A C 0.6579(18) 0.8513(9) 0.5461(11) 0.059(3) Uani 0.341(4) 1 d D U P A 2
H3A H 0.706884 0.848254 0.592864 0.071 Uiso 0.341(4) 1 calc R U P A 2
C4A C 0.5716(18) 0.8894(11) 0.5326(13) 0.060(3) Uani 0.341(4) 1 d D U P A 2
H4A H 0.562352 0.909940 0.571538 0.072 Uiso 0.341(4) 1 calc R U P A 2
C5A C 0.5011(15) 0.8971(15) 0.4644(13) 0.060(3) Uani 0.341(4) 1 d D U P A 2
C6A C 0.533(2) 0.8745(15) 0.4102(13) 0.054(3) Uani 0.341(4) 1 d D U P A 2
H6A H 0.502105 0.887754 0.362619 0.065 Uiso 0.341(4) 1 calc R U P A 2
C7A C 0.3851(13) 0.9129(7) 0.4384(9) 0.066(3) Uani 0.341(4) 1 d D U P A 2
H7AA H 0.358813 0.912436 0.385306 0.080 Uiso 0.341(4) 1 calc R U P A 2
H7AB H 0.376154 0.951349 0.454739 0.080 Uiso 0.341(4) 1 calc R U P A 2
C8A C 0.3209(19) 0.8700(8) 0.469(3) 0.066(4) Uani 0.341(4) 1 d D U P A 2
H8AA H 0.310285 0.886192 0.512617 0.079 Uiso 0.341(4) 1 calc R U P A 2
H8AB H 0.251538 0.864499 0.432958 0.079 Uiso 0.341(4) 1 calc R U P A 2
C14A C 0.7190(10) 0.7623(5) 0.5039(7) 0.045(2) Uani 0.341(4) 1 d D U P A 2
H14C H 0.792140 0.766243 0.535079 0.054 Uiso 0.341(4) 1 calc R U P A 2
H14D H 0.719537 0.746130 0.457632 0.054 Uiso 0.341(4) 1 calc R U P A 2
C39A C 1.131(5) 0.4696(7) 0.867(3) 0.052(3) Uani 0.341(4) 1 d D U P A 2
H39C H 1.137105 0.464319 0.917833 0.063 Uiso 0.341(4) 1 calc R U P A 2
H39D H 1.201602 0.465422 0.862281 0.063 Uiso 0.341(4) 1 calc R U P A 2
C40A C 1.0579(16) 0.4220(8) 0.8205(12) 0.051(3) Uani 0.341(4) 1 d D U P A 2
H40C H 1.099713 0.388132 0.819484 0.061 Uiso 0.341(4) 1 calc R U P A 2
H40D H 1.004547 0.411710 0.843043 0.061 Uiso 0.341(4) 1 calc R U P A 2
C41A C 1.0056(16) 0.4421(16) 0.7454(14) 0.051(2) Uani 0.341(4) 1 d D U P A 2
C42A C 1.0685(19) 0.4591(12) 0.7050(16) 0.056(3) Uani 0.341(4) 1 d D U P A 2
H42A H 1.134715 0.442263 0.712746 0.067 Uiso 0.341(4) 1 calc R U P A 2
C43A C 1.0342(15) 0.5006(10) 0.6536(14) 0.059(3) Uani 0.341(4) 1 d D U P A 2
H43A H 1.078548 0.513683 0.627936 0.071 Uiso 0.341(4) 1 calc R U P A 2
C44A C 0.9351(15) 0.5231(7) 0.6393(12) 0.057(3) Uani 0.341(4) 1 d D U P A 2
C45A C 0.9091(13) 0.5819(6) 0.6080(8) 0.061(3) Uani 0.341(4) 1 d D U P A 2
H45C H 0.837501 0.581883 0.573739 0.073 Uiso 0.341(4) 1 calc R U P A 2
H45D H 0.957135 0.591614 0.580806 0.073 Uiso 0.341(4) 1 calc R U P A 2
C47A C 0.8656(15) 0.4966(9) 0.6669(11) 0.054(3) Uani 0.341(4) 1 d D U P A 2
H47A H 0.794026 0.506552 0.650557 0.065 Uiso 0.341(4) 1 calc R U P A 2
C48A C 0.9012(15) 0.4552(11) 0.7190(12) 0.051(3) Uani 0.341(4) 1 d D U P A 2
H48A H 0.852968 0.435696 0.736513 0.061 Uiso 0.341(4) 1 calc R U P A 2
Cl1 Cl 0.31762(19) 0.52378(11) 0.66701(16) 0.1435(11) Uani 0.846(3) 1 d D U P B 1
Cl2 Cl 0.4377(2) 0.49987(9) 0.81164(12) 0.1171(8) Uani 0.846(3) 1 d D U P B 1
C77 C 0.3897(9) 0.4715(3) 0.7259(4) 0.0935(19) Uani 0.846(3) 1 d D U P B 1
H77A H 0.344465 0.438904 0.726129 0.112 Uiso 0.846(3) 1 calc R U P B 1
H77B H 0.447981 0.458517 0.709640 0.112 Uiso 0.846(3) 1 calc R U P B 1
Cl1A Cl 0.3626(13) 0.4472(6) 0.7832(9) 0.156(5) Uani 0.154(3) 1 d D U P B 2
Cl2A Cl 0.3921(12) 0.5547(6) 0.7458(8) 0.145(4) Uani 0.154(3) 1 d D U P B 2
C77A C 0.395(7) 0.4845(9) 0.717(3) 0.118(5) Uani 0.154(3) 1 d D U P B 2
H77C H 0.343853 0.478340 0.668778 0.141 Uiso 0.154(3) 1 calc R U P B 2
H77D H 0.465490 0.474179 0.715377 0.141 Uiso 0.154(3) 1 calc R U P B 2
Cl3 Cl 0.9238(2) 0.67607(16) 0.4699(3) 0.0993(11) Uani 0.659(4) 1 d D U P A 1
Cl4 Cl 0.7277(2) 0.61704(12) 0.41910(12) 0.1092(10) Uani 0.659(4) 1 d D U P A 1
C78 C 0.8571(8) 0.6167(4) 0.4227(4) 0.099(3) Uani 0.659(4) 1 d D U P A 1
H78B H 0.861465 0.616725 0.373365 0.118 Uiso 0.659(4) 1 calc R U P A 1
H78A H 0.890969 0.581994 0.446948 0.118 Uiso 0.659(4) 1 calc R U P A 1
Cl3A Cl 0.8736(10) 0.6783(5) 0.4550(6) 0.159(4) Uani 0.341(4) 1 d D U P A 2
Cl4A Cl 1.0170(6) 0.5820(3) 0.4821(3) 0.152(3) Uani 0.341(4) 1 d D U P A 2
C78A C 0.9419(17) 0.6301(9) 0.4216(9) 0.113(4) Uani 0.341(4) 1 d D U P A 2
H78C H 0.988118 0.651082 0.400343 0.136 Uiso 0.341(4) 1 calc R U P A 2
H78D H 0.891499 0.609118 0.382252 0.136 Uiso 0.341(4) 1 calc R U P A 2

loop_
_atom_site_aniso_label
_atom_site_aniso_U_11
_atom_site_aniso_U_22
_atom_site_aniso_U_33
_atom_site_aniso_U_23
_atom_site_aniso_U_13
_atom_site_aniso_U_12
N1 0.0317(15) 0.0367(14) 0.0439(17) 0.0006(12) 0.0083(13) 0.0038(12)
N2 0.051(2) 0.0396(18) 0.064(2) -0.0037(15) 0.0133(17) -0.0031(15)
N3 0.0349(16) 0.0314(14) 0.0417(16) 0.0073(12) 0.0113(13) 0.0046(12)
N4 0.0327(16) 0.0370(15) 0.0399(16) 0.0060(12) 0.0076(13) -0.0019(12)
N5 0.052(2) 0.0401(18) 0.065(2) 0.0004(15) 0.0106(17) -0.0036(15)
N6 0.0334(16) 0.0360(14) 0.0387(16) 0.0039(12) 0.0070(13) 0.0078(12)
C9 0.0276(19) 0.070(3) 0.052(2) 0.023(2) 0.0040(17) -0.0009(18)
C10 0.0287(18) 0.0463(19) 0.048(2) 0.0110(16) 0.0093(16) -0.0019(15)
C11 0.0331(18) 0.0376(17) 0.0399(19) 0.0041(14) 0.0091(15) -0.0037(14)
C12 0.046(2) 0.0417(19) 0.048(2) 0.0039(16) 0.0148(18) -0.0037(17)
C13 0.056(3) 0.052(2) 0.056(2) 0.0036(18) 0.026(2) 0.0082(19)
C15 0.057(3) 0.055(2) 0.046(2) -0.0018(18) 0.011(2) -0.015(2)
C16 0.044(2) 0.086(3) 0.041(2) 0.011(2) 0.0009(19) -0.018(2)
C17 0.034(2) 0.0414(19) 0.058(2) 0.0112(17) 0.0151(18) 0.0058(15)
C18 0.0366(19) 0.0343(17) 0.047(2) 0.0033(15) 0.0148(16) 0.0038(15)
C19 0.054(2) 0.0415(19) 0.050(2) 0.0037(16) 0.0161(19) 0.0037(17)
C20 0.069(3) 0.052(2) 0.068(3) -0.007(2) 0.035(2) 0.005(2)
C21 0.063(3) 0.049(2) 0.091(3) 0.002(2) 0.041(3) 0.013(2)
C22 0.046(2) 0.050(2) 0.083(3) 0.014(2) 0.027(2) 0.0124(19)
C23 0.0353(19) 0.041(2) 0.045(2) 0.0018(15) 0.0104(16) 0.0026(16)
C24 0.0368(19) 0.0305(16) 0.0431(19) 0.0015(14) 0.0128(16) 0.0017(14)
C25 0.0330(18) 0.0346(17) 0.0382(18) 0.0034(14) 0.0116(15) 0.0023(14)
C26 0.0322(18) 0.0379(17) 0.0338(17) 0.0026(14) 0.0068(14) 0.0012(14)
C27 0.0347(19) 0.0346(17) 0.0392(18) 0.0015(14) 0.0084(15) 0.0019(14)
C28 0.0349(18) 0.0351(17) 0.0361(18) 0.0026(14) 0.0082(15) 0.0060(14)
C29 0.0312(18) 0.0382(17) 0.0380(18) -0.0010(14) 0.0105(15) -0.0004(14)
C30 0.036(2) 0.039(2) 0.041(2) 0.0028(15) 0.0059(16) 0.0024(15)
C31 0.0387(19) 0.0328(16) 0.0384(18) 0.0017(14) 0.0084(15) -0.0012(14)
C32 0.039(2) 0.0322(16) 0.0392(19) -0.0002(14) 0.0064(15) 0.0017(14)
C33 0.0352(19) 0.0349(17) 0.0373(18) -0.0028(14) 0.0046(15) 0.0010(14)
C34 0.0330(18) 0.0358(17) 0.0426(19) -0.0006(14) 0.0093(15) 0.0033(14)
C35 0.048(2) 0.0411(19) 0.054(2) 0.0065(17) 0.0230(19) 0.0061(17)
C36 0.046(2) 0.046(2) 0.069(3) 0.0035(19) 0.025(2) -0.0006(18)
C37 0.036(2) 0.056(2) 0.065(3) -0.005(2) 0.0130(19) -0.0002(18)
C38 0.037(2) 0.0425(19) 0.047(2) -0.0039(16) 0.0047(17) 0.0063(16)
C46 0.059(3) 0.062(2) 0.058(3) 0.022(2) 0.026(2) 0.018(2)
C49 0.050(2) 0.0379(18) 0.040(2) 0.0044(15) 0.0053(17) 0.0028(16)
C50 0.056(3) 0.0384(19) 0.049(2) 0.0086(16) 0.0125(19) -0.0081(18)
C51 0.054(2) 0.047(2) 0.051(2) -0.0014(17) 0.0195(19) -0.0123(18)
C52 0.043(2) 0.0392(18) 0.050(2) 0.0030(16) 0.0133(17) -0.0009(16)
C53 0.0351(19) 0.0336(17) 0.050(2) 0.0082(15) 0.0154(16) 0.0040(14)
C54 0.0336(19) 0.0367(18) 0.057(2) -0.0025(16) 0.0146(17) 0.0013(15)
C55 0.037(2) 0.0376(18) 0.047(2) -0.0049(15) 0.0115(16) 0.0049(15)
C56 0.038(2) 0.058(2) 0.048(2) -0.0086(18) -0.0001(18) 0.0071(18)
C57 0.060(3) 0.065(3) 0.041(2) 0.0004(19) 0.011(2) 0.015(2)
C58 0.059(3) 0.052(2) 0.044(2) 0.0069(17) 0.020(2) 0.0137(19)
C59 0.041(2) 0.0425(19) 0.040(2) 0.0021(15) 0.0131(16) 0.0020(16)
C60 0.0342(19) 0.0316(16) 0.0389(18) 0.0015(14) 0.0074(15) 0.0055(14)
C61 0.034(2) 0.048(2) 0.085(3) -0.004(2) 0.021(2) -0.0021(17)
C62 0.048(3) 0.049(2) 0.099(4) 0.006(2) 0.036(3) -0.0022(19)
C63 0.069(3) 0.049(2) 0.083(3) 0.020(2) 0.046(3) 0.010(2)
C64 0.052(2) 0.047(2) 0.059(2) 0.0156(18) 0.021(2) 0.0075(18)
C65 0.045(3) 0.078(3) 0.094(4) 0.024(3) 0.035(3) 0.016(2)
C66 0.057(3) 0.060(3) 0.074(3) 0.012(2) 0.035(2) 0.014(2)
C67 0.045(2) 0.048(2) 0.055(2) 0.0049(18) 0.0197(19) 0.0039(17)
C68 0.0343(19) 0.0389(18) 0.053(2) 0.0064(16) 0.0119(17) 0.0008(15)
C69 0.036(2) 0.049(2) 0.058(2) 0.0065(18) 0.0096(18) -0.0009(17)
C70 0.043(2) 0.045(2) 0.049(2) 0.0002(17) 0.0054(18) -0.0073(17)
C71 0.052(3) 0.068(3) 0.057(3) -0.002(2) -0.001(2) -0.014(2)
C72 0.085(4) 0.068(3) 0.054(3) -0.011(2) 0.012(3) -0.018(3)
C73 0.071(3) 0.053(2) 0.059(3) -0.008(2) 0.025(2) -0.004(2)
C74 0.050(2) 0.045(2) 0.051(2) -0.0068(17) 0.0143(19) -0.0039(17)
C75 0.042(2) 0.0371(18) 0.0407(19) -0.0001(15) 0.0094(16) -0.0021(15)
C76 0.033(2) 0.074(3) 0.077(3) 0.018(2) 0.008(2) 0.002(2)
C1 0.053(4) 0.062(3) 0.058(5) 0.007(4) 0.025(3) -0.002(3)
C2 0.039(3) 0.061(3) 0.069(5) 0.016(3) 0.018(4) -0.007(3)
C3 0.055(3) 0.066(4) 0.059(5) 0.007(3) 0.003(4) -0.032(3)
C4 0.067(3) 0.057(4) 0.068(5) -0.009(3) 0.025(3) -0.027(3)
C5 0.055(3) 0.051(3) 0.073(5) 0.014(3) 0.026(3) -0.001(3)
C6 0.057(3) 0.062(3) 0.057(5) 0.025(4) 0.018(4) -0.004(3)
C7 0.056(3) 0.064(3) 0.076(5) 0.018(3) 0.024(4) 0.016(3)
C8 0.043(3) 0.083(4) 0.063(6) 0.034(4) 0.011(3) 0.012(3)
C14 0.051(4) 0.076(4) 0.092(5) 0.023(4) 0.015(4) 0.002(3)
C39 0.045(5) 0.051(3) 0.054(4) 0.001(3) 0.008(3) 0.015(3)
C40 0.055(5) 0.048(3) 0.058(3) -0.002(3) 0.013(3) 0.015(3)
C41 0.052(3) 0.043(3) 0.050(3) -0.007(2) 0.011(3) 0.010(3)
C42 0.056(3) 0.058(5) 0.053(3) -0.006(3) 0.014(3) 0.015(3)
C43 0.056(4) 0.071(4) 0.050(3) 0.000(3) 0.014(4) 0.015(4)
C44 0.057(4) 0.068(3) 0.045(3) -0.009(3) 0.006(3) 0.014(3)
C45 0.069(5) 0.079(4) 0.056(4) 0.009(3) 0.005(4) 0.022(4)
C47 0.050(3) 0.060(4) 0.052(4) -0.015(3) 0.004(3) 0.003(3)
C48 0.053(4) 0.046(3) 0.054(4) -0.013(3) 0.005(3) 0.001(3)
C1A 0.053(4) 0.063(4) 0.056(6) 0.009(5) 0.027(4) -0.005(4)
C2A 0.044(4) 0.059(4) 0.058(5) 0.008(4) 0.025(4) -0.006(3)
C3A 0.054(4) 0.061(5) 0.059(6) 0.003(4) 0.014(4) -0.016(4)
C4A 0.064(4) 0.058(5) 0.064(6) -0.007(4) 0.028(4) -0.018(4)
C5A 0.057(4) 0.057(4) 0.068(5) 0.013(4) 0.022(4) -0.003(4)
C6A 0.054(4) 0.060(4) 0.055(5) 0.021(5) 0.028(4) -0.006(4)
C7A 0.054(4) 0.071(4) 0.072(6) 0.022(5) 0.018(5) 0.010(4)
C8A 0.046(5) 0.080(5) 0.069(7) 0.031(5) 0.014(5) 0.014(5)
C14A 0.036(4) 0.055(5) 0.051(6) 0.007(5) 0.025(5) 0.005(4)
C39A 0.046(6) 0.051(5) 0.056(6) 0.003(5) 0.010(5) 0.016(5)
C40A 0.048(5) 0.043(4) 0.058(4) -0.001(4) 0.012(4) 0.013(4)
C41A 0.054(4) 0.046(4) 0.051(4) -0.007(3) 0.012(4) 0.008(4)
C42A 0.057(4) 0.055(5) 0.053(4) -0.003(4) 0.014(4) 0.014(4)
C43A 0.057(5) 0.066(5) 0.052(4) -0.002(4) 0.015(4) 0.012(4)
C44A 0.054(5) 0.068(4) 0.046(4) -0.003(3) 0.010(4) 0.011(4)
C45A 0.059(6) 0.074(5) 0.047(5) 0.008(4) 0.013(5) 0.016(5)
C47A 0.050(4) 0.058(5) 0.046(5) -0.012(4) 0.004(4) 0.007(4)
C48A 0.050(4) 0.046(5) 0.048(5) -0.012(4) 0.006(4) 0.002(4)
Cl1 0.1028(16) 0.141(2) 0.180(3) 0.0860(18) 0.0347(16) 0.0128(14)
Cl2 0.1324(19) 0.1159(16) 0.1139(16) -0.0284(12) 0.0545(14) -0.0028(13)
C77 0.087(4) 0.078(4) 0.128(5) 0.027(4) 0.051(4) -0.001(4)
Cl1A 0.143(9) 0.158(9) 0.166(9) 0.023(8) 0.048(8) 0.005(8)
Cl2A 0.130(8) 0.175(9) 0.141(8) -0.012(8) 0.057(7) 0.032(8)
C77A 0.108(8) 0.110(8) 0.140(8) 0.025(8) 0.047(7) 0.004(8)
Cl3 0.0725(17) 0.0830(17) 0.142(3) 0.0276(16) 0.0327(17) -0.0128(14)
Cl4 0.107(2) 0.138(2) 0.0751(15) -0.0231(14) 0.0175(13) -0.0153(16)
C78 0.135(7) 0.107(5) 0.058(4) -0.006(4) 0.038(5) 0.045(5)
Cl3A 0.223(9) 0.134(5) 0.133(6) 0.005(5) 0.072(7) 0.036(7)
Cl4A 0.181(7) 0.156(6) 0.100(4) -0.027(4) 0.016(4) -0.027(5)
C78A 0.143(8) 0.112(7) 0.085(7) 0.000(6) 0.036(7) 0.021(8)

loop_
_atom_type_symbol
_atom_type_description
_atom_type_scat_dispersion_real
_atom_type_scat_dispersion_imag
_atom_type_scat_source
C C 0.0033 0.0016 'International Tables Vol C Tables 4.2.6.8 and 6.1.1.4'
H H 0.0000 0.0000 'International Tables Vol C Tables 4.2.6.8 and 6.1.1.4'
Cl Cl 0.1484 0.1585 'International Tables Vol C Tables 4.2.6.8 and 6.1.1.4'
N N 0.0061 0.0033 'International Tables Vol C Tables 4.2.6.8 and 6.1.1.4'

loop_
_geom_angle_atom_site_label_1
_geom_angle_atom_site_label_2
_geom_angle_atom_site_label_3
_geom_angle
_geom_angle_site_symmetry_1
_geom_angle_site_symmetry_3
_geom_angle_publ_flag
C68 N1 C29 123.5(3) . . ?
C68 N1 C75 108.5(3) . . ?
C75 N1 C29 126.3(3) . . ?
C31 N3 C25 123.4(3) . . ?
C31 N3 C34 109.1(3) . . ?
C34 N3 C25 125.5(3) . . ?
C26 N4 C60 125.0(3) . . ?
C53 N4 C26 127.1(3) . . ?
C53 N4 C60 107.8(3) . . ?
C11 N6 C28 124.0(3) . . ?
C18 N6 C11 108.4(3) . . ?
C18 N6 C28 124.1(3) . . ?
C10 C9 C8 125.7(10) . . ?
C10 C9 C8A 118.2(19) . . ?
C16 C9 C10 115.8(4) . . ?
C16 C9 C8 117.1(9) . . ?
C16 C9 C8A 124.5(19) . . ?
C9 C10 C17 133.3(4) . . ?
C11 C10 C9 119.4(4) . . ?
C11 C10 C17 106.7(3) . . ?
N6 C11 C10 109.0(3) . . ?
C12 C11 N6 127.2(3) . . ?
C12 C11 C10 122.9(3) . . ?
C11 C12 C13 124.4(3) . . ?
C15 C12 C11 114.3(4) . . ?
C15 C12 C13 119.2(4) . . ?
C12 C13 H13A 109.0 . . ?
C12 C13 H13B 109.0 . . ?
C12 C13 H13C 108.8 . . ?
C12 C13 H13D 108.8 . . ?
C12 C13 C14 112.8(4) . . ?
C12 C13 C14A 113.8(5) . . ?
H13A C13 H13B 107.8 . . ?
H13C C13 H13D 107.7 . . ?
C14 C13 H13A 109.0 . . ?
C14 C13 H13B 109.0 . . ?
C14A C13 H13C 108.8 . . ?
C14A C13 H13D 108.8 . . ?
C12 C15 H15 119.2 . . ?
C16 C15 C12 121.7(4) . . ?
C16 C15 H15 119.2 . . ?
C9 C16 C15 122.3(4) . . ?
C9 C16 H16 118.8 . . ?
C15 C16 H16 118.8 . . ?
C18 C17 C10 107.7(3) . . ?
C22 C17 C10 134.3(4) . . ?
C22 C17 C18 117.9(4) . . ?
N6 C18 C17 108.2(3) . . ?
C19 C18 N6 129.3(3) . . ?
C19 C18 C17 122.5(3) . . ?
C18 C19 H19 121.0 . . ?
C18 C19 C20 118.0(4) . . ?
C20 C19 H19 121.0 . . ?
C19 C20 H20 119.7 . . ?
C21 C20 C19 120.6(4) . . ?
C21 C20 H20 119.7 . . ?
C20 C21 H21 119.4 . . ?
C22 C21 C20 121.2(4) . . ?
C22 C21 H21 119.4 . . ?
C17 C22 H22 120.1 . . ?
C21 C22 C17 119.8(4) . . ?
C21 C22 H22 120.1 . . ?
N2 C23 C24 179.1(4) . . ?
C25 C24 C23 119.8(3) . . ?
C25 C24 C29 123.2(3) . . ?
C29 C24 C23 117.0(3) . . ?
C24 C25 N3 119.7(3) . . ?
C24 C25 C26 118.4(3) . . ?
C26 C25 N3 121.9(3) . . ?
C25 C26 N4 121.7(3) . . ?
C27 C26 N4 119.6(3) . . ?
C27 C26 C25 118.7(3) . . ?
C26 C27 C30 119.7(3) . . ?
C28 C27 C26 122.6(3) . . ?
C28 C27 C30 117.7(3) . . ?
C27 C28 N6 119.9(3) . . ?
C27 C28 C29 118.9(3) . . ?
C29 C28 N6 121.1(3) . . ?
C24 C29 N1 120.0(3) . . ?
C24 C29 C28 118.1(3) . . ?
C28 C29 N1 121.9(3) . . ?
N5 C30 C27 177.4(4) . . ?
N3 C31 C32 107.7(3) . . ?
C52 C31 N3 129.5(3) . . ?
C52 C31 C32 122.7(3) . . ?
C31 C32 C33 108.0(3) . . ?
C49 C32 C31 118.0(3) . . ?
C49 C32 C33 133.9(3) . . ?
C34 C33 C32 106.6(3) . . ?
C38 C33 C32 132.9(3) . . ?
C38 C33 C34 120.0(3) . . ?
C33 C34 N3 108.5(3) . . ?
C35 C34 N3 128.1(3) . . ?
C35 C34 C33 122.3(3) . . ?
C34 C35 C46 123.8(4) . . ?
C36 C35 C34 114.1(3) . . ?
C36 C35 C46 119.9(4) . . ?
C35 C36 H36 118.8 . . ?
C37 C36 C35 122.4(4) . . ?
C37 C36 H36 118.8 . . ?
C36 C37 H37 119.1 . . ?
C36 C37 C38 121.9(4) . . ?
C38 C37 H37 119.1 . . ?
C33 C38 C39 123.4(16) . . ?
C33 C38 C39A 121(3) . . ?
C37 C38 C33 115.9(3) . . ?
C37 C38 C39 119.4(17) . . ?
C37 C38 C39A 120(3) . . ?
C35 C46 H46A 108.8 . . ?
C35 C46 H46B 108.8 . . ?
C35 C46 H46C 108.9 . . ?
C35 C46 H46D 108.9 . . ?
C35 C46 C45 113.9(4) . . ?
C35 C46 C45A 113.3(6) . . ?
H46A C46 H46B 107.7 . . ?
H46C C46 H46D 107.7 . . ?
C45 C46 H46A 108.8 . . ?
C45 C46 H46B 108.8 . . ?
C45A C46 H46C 108.9 . . ?
C45A C46 H46D 108.9 . . ?
C32 C49 H49 120.3 . . ?
C50 C49 C32 119.5(3) . . ?
C50 C49 H49 120.3 . . ?
C49 C50 H50 119.5 . . ?
C49 C50 C51 121.0(3) . . ?
C51 C50 H50 119.5 . . ?
C50 C51 H51 119.4 . . ?
C52 C51 C50 121.2(4) . . ?
C52 C51 H51 119.4 . . ?
C31 C52 H52 121.3 . . ?
C51 C52 C31 117.4(4) . . ?
C51 C52 H52 121.3 . . ?
C54 C53 N4 109.0(3) . . ?
C64 C53 N4 129.8(3) . . ?
C64 C53 C54 121.2(3) . . ?
C53 C54 C55 106.9(3) . . ?
C61 C54 C53 120.2(4) . . ?
C61 C54 C55 132.8(4) . . ?
C56 C55 C54 133.1(4) . . ?
C56 C55 C60 119.6(3) . . ?
C60 C55 C54 107.3(3) . . ?
C55 C56 H56 120.8 . . ?
C57 C56 C55 118.4(4) . . ?
C57 C56 H56 120.8 . . ?
C56 C57 H57 119.4 . . ?
C56 C57 C58 121.1(4) . . ?
C58 C57 H57 119.4 . . ?
C57 C58 H58 119.2 . . ?
C57 C58 C59 121.7(4) . . ?
C59 C58 H58 119.2 . . ?
C58 C59 H59 121.5 . . ?
C60 C59 C58 117.0(4) . . ?
C60 C59 H59 121.5 . . ?
C55 C60 N4 109.0(3) . . ?
C59 C60 N4 128.8(3) . . ?
C59 C60 C55 122.1(3) . . ?
C54 C61 H61 120.7 . . ?
C62 C61 C54 118.5(4) . . ?
C62 C61 H61 120.7 . . ?
C61 C62 H62 119.4 . . ?
C61 C62 C63 121.1(4) . . ?
C63 C62 H62 119.4 . . ?
C62 C63 H63 119.1 . . ?
C62 C63 C64 121.8(4) . . ?
C64 C63 H63 119.1 . . ?
C53 C64 C63 116.9(4) . . ?
C53 C64 H64 121.5 . . ?
C63 C64 H64 121.5 . . ?
C66 C65 H65 119.3 . . ?
C76 C65 H65 119.3 . . ?
C76 C65 C66 121.4(4) . . ?
C65 C66 H66 119.4 . . ?
C67 C66 C65 121.2(4) . . ?
C67 C66 H66 119.4 . . ?
C66 C67 H67 121.2 . . ?
C66 C67 C68 117.7(4) . . ?
C68 C67 H67 121.2 . . ?
N1 C68 C69 108.5(3) . . ?
C67 C68 N1 129.4(3) . . ?
C67 C68 C69 122.0(4) . . ?
C68 C69 C70 107.0(3) . . ?
C76 C69 C68 118.9(4) . . ?
C76 C69 C70 134.0(4) . . ?
C71 C70 C69 132.9(4) . . ?
C71 C70 C75 119.6(4) . . ?
C75 C70 C69 107.5(3) . . ?
C70 C71 H71 120.8 . . ?
C72 C71 C70 118.5(4) . . ?
C72 C71 H71 120.8 . . ?
C71 C72 H72 119.3 . . ?
C71 C72 C73 121.5(4) . . ?
C73 C72 H72 119.3 . . ?
C72 C73 H73 119.7 . . ?
C74 C73 C72 120.5(4) . . ?
C74 C73 H73 119.7 . . ?
C73 C74 H74 121.2 . . ?
C73 C74 C75 117.7(4) . . ?
C75 C74 H74 121.2 . . ?
C70 C75 N1 108.5(3) . . ?
C74 C75 N1 129.3(3) . . ?
C74 C75 C70 122.2(3) . . ?
C65 C76 C69 118.7(4) . . ?
C65 C76 H76 120.6 . . ?
C69 C76 H76 120.6 . . ?
C2 C1 H1 120.2 . . ?
C2 C1 C6 119.6(8) . . ?
C6 C1 H1 120.2 . . ?
C1 C2 C14 124.8(8) . . ?
C3 C2 C1 117.1(7) . . ?
C3 C2 C14 116.9(8) . . ?
C2 C3 H3 119.1 . . ?
C4 C3 C2 121.8(7) . . ?
C4 C3 H3 119.1 . . ?
C3 C4 H4 119.9 . . ?
C3 C4 C5 120.2(8) . . ?
C5 C4 H4 119.9 . . ?
C4 C5 C6 118.5(8) . . ?
C4 C5 C7 115.0(9) . . ?
C6 C5 C7 124.8(9) . . ?
C1 C6 H6 120.2 . . ?
C5 C6 C1 119.6(8) . . ?
C5 C6 H6 120.2 . . ?
C5 C7 H7A 109.1 . . ?
C5 C7 H7B 109.1 . . ?
C5 C7 C8 112.3(8) . . ?
H7A C7 H7B 107.9 . . ?
C8 C7 H7A 109.1 . . ?
C8 C7 H7B 109.1 . . ?
C9 C8 C7 112.0(8) . . ?
C9 C8 H8A 109.2 . . ?
C9 C8 H8B 109.2 . . ?
C7 C8 H8A 109.2 . . ?
C7 C8 H8B 109.2 . . ?
H8A C8 H8B 107.9 . . ?
C13 C14 H14A 108.6 . . ?
C13 C14 H14B 108.6 . . ?
C2 C14 C13 114.5(6) . . ?
C2 C14 H14A 108.6 . . ?
C2 C14 H14B 108.6 . . ?
H14A C14 H14B 107.6 . . ?
C38 C39 H39A 109.1 . . ?
C38 C39 H39B 109.1 . . ?
C38 C39 C40 112.5(8) . . ?
H39A C39 H39B 107.8 . . ?
C40 C39 H39A 109.1 . . ?
C40 C39 H39B 109.1 . . ?
C39 C40 H40A 109.1 . . ?
C39 C40 H40B 109.1 . . ?
H40A C40 H40B 107.9 . . ?
C41 C40 C39 112.3(8) . . ?
C41 C40 H40A 109.1 . . ?
C41 C40 H40B 109.1 . . ?
C42 C41 C40 122.0(9) . . ?
C48 C41 C40 118.8(8) . . ?
C48 C41 C42 117.2(8) . . ?
C41 C42 H42 119.3 . . ?
C41 C42 C43 121.3(9) . . ?
C43 C42 H42 119.3 . . ?
C42 C43 H43 120.1 . . ?
C44 C43 C42 119.7(9) . . ?
C44 C43 H43 120.1 . . ?
C43 C44 C45 120.3(8) . . ?
C43 C44 C47 117.7(8) . . ?
C47 C44 C45 120.6(8) . . ?
C46 C45 H45A 109.1 . . ?
C46 C45 H45B 109.1 . . ?
C44 C45 C46 112.4(6) . . ?
C44 C45 H45A 109.1 . . ?
C44 C45 H45B 109.1 . . ?
H45A C45 H45B 107.9 . . ?
C44 C47 H47 119.4 . . ?
C48 C47 C44 121.2(9) . . ?
C48 C47 H47 119.4 . . ?
C41 C48 H48 119.7 . . ?
C47 C48 C41 120.6(9) . . ?
C47 C48 H48 119.7 . . ?
C2A C1A H1A 118.8 . . ?
C6A C1A H1A 118.8 . . ?
C6A C1A C2A 122.4(15) . . ?
C1A C2A C14A 119.6(14) . . ?
C3A C2A C1A 116.6(13) . . ?
C3A C2A C14A 121.4(13) . . ?
C2A C3A H3A 120.4 . . ?
C2A C3A C4A 119.1(14) . . ?
C4A C3A H3A 120.4 . . ?
C3A C4A H4A 118.9 . . ?
C5A C4A C3A 122.2(15) . . ?
C5A C4A H4A 118.9 . . ?
C4A C5A C7A 132.2(17) . . ?
C6A C5A C4A 113.8(14) . . ?
C6A C5A C7A 112.2(15) . . ?
C1A C6A C5A 122.4(16) . . ?
C1A C6A H6A 118.8 . . ?
C5A C6A H6A 118.8 . . ?
C5A C7A H7AA 109.6 . . ?
C5A C7A H7AB 109.6 . . ?
C5A C7A C8A 110.1(15) . . ?
H7AA C7A H7AB 108.2 . . ?
C8A C7A H7AA 109.6 . . ?
C8A C7A H7AB 109.6 . . ?
C9 C8A C7A 112.7(15) . . ?
C9 C8A H8AA 109.1 . . ?
C9 C8A H8AB 109.1 . . ?
C7A C8A H8AA 109.1 . . ?
C7A C8A H8AB 109.1 . . ?
H8AA C8A H8AB 107.8 . . ?
C13 C14A H14C 109.2 . . ?
C13 C14A H14D 109.2 . . ?
C2A C14A C13 111.8(10) . . ?
C2A C14A H14C 109.2 . . ?
C2A C14A H14D 109.2 . . ?
H14C C14A H14D 107.9 . . ?
C38 C39A H39C 109.0 . . ?
C38 C39A H39D 109.0 . . ?
C38 C39A C40A 113.1(18) . . ?
H39C C39A H39D 107.8 . . ?
C40A C39A H39C 109.0 . . ?
C40A C39A H39D 109.0 . . ?
C39A C40A H40C 109.5 . . ?
C39A C40A H40D 109.5 . . ?
H40C C40A H40D 108.1 . . ?
C41A C40A C39A 110.5(17) . . ?
C41A C40A H40C 109.5 . . ?
C41A C40A H40D 109.5 . . ?
C42A C41A C40A 118.0(16) . . ?
C48A C41A C40A 123.5(16) . . ?
C48A C41A C42A 117.3(15) . . ?
C41A C42A H42A 120.0 . . ?
C43A C42A C41A 119.9(17) . . ?
C43A C42A H42A 120.0 . . ?
C42A C43A H43A 119.9 . . ?
C42A C43A C44A 120.2(16) . . ?
C44A C43A H43A 119.9 . . ?
C43A C44A C45A 121.4(15) . . ?
C47A C44A C43A 118.7(14) . . ?
C47A C44A C45A 118.7(15) . . ?
C46 C45A H45C 108.9 . . ?
C46 C45A H45D 108.9 . . ?
C44A C45A C46 113.4(12) . . ?
C44A C45A H45C 108.9 . . ?
C44A C45A H45D 108.9 . . ?
H45C C45A H45D 107.7 . . ?
C44A C47A H47A 120.3 . . ?
C44A C47A C48A 119.5(15) . . ?
C48A C47A H47A 120.3 . . ?
C41A C48A C47A 120.8(17) . . ?
C41A C48A H48A 119.6 . . ?
C47A C48A H48A 119.6 . . ?
Cl1 C77 H77A 110.0 . . ?
Cl1 C77 H77B 110.0 . . ?
Cl2 C77 Cl1 108.7(4) . . ?
Cl2 C77 H77A 110.0 . . ?
Cl2 C77 H77B 110.0 . . ?
H77A C77 H77B 108.3 . . ?
Cl1A C77A Cl2A 101.6(14) . . ?
Cl1A C77A H77C 111.5 . . ?
Cl1A C77A H77D 111.5 . . ?
Cl2A C77A H77C 111.5 . . ?
Cl2A C77A H77D 111.5 . . ?
H77C C77A H77D 109.3 . . ?
Cl3 C78 H78B 109.4 . . ?
Cl3 C78 H78A 109.4 . . ?
Cl4 C78 Cl3 111.0(5) . . ?
Cl4 C78 H78B 109.4 . . ?
Cl4 C78 H78A 109.4 . . ?
H78B C78 H78A 108.0 . . ?
Cl3A C78A Cl4A 116.6(11) . . ?
Cl3A C78A H78C 108.1 . . ?
Cl3A C78A H78D 108.1 . . ?
Cl4A C78A H78C 108.1 . . ?
Cl4A C78A H78D 108.1 . . ?
H78C C78A H78D 107.3 . . ?

loop_
_geom_bond_atom_site_label_1
_geom_bond_atom_site_label_2
_geom_bond_distance
_geom_bond_site_symmetry_2
_geom_bond_publ_flag
N1 C29 1.409(4) . ?
N1 C68 1.403(4) . ?
N1 C75 1.408(4) . ?
N2 C23 1.141(4) . ?
N3 C25 1.412(4) . ?
N3 C31 1.408(4) . ?
N3 C34 1.412(4) . ?
N4 C26 1.408(4) . ?
N4 C53 1.407(4) . ?
N4 C60 1.411(4) . ?
N5 C30 1.140(4) . ?
N6 C11 1.408(4) . ?
N6 C18 1.407(4) . ?
N6 C28 1.415(4) . ?
C9 C10 1.409(5) . ?
C9 C16 1.385(6) . ?
C9 C8 1.504(9) . ?
C9 C8A 1.533(15) . ?
C10 C11 1.408(5) . ?
C10 C17 1.449(5) . ?
C11 C12 1.399(5) . ?
C12 C13 1.517(6) . ?
C12 C15 1.392(5) . ?
C13 H13A 0.9900 . ?
C13 H13B 0.9900 . ?
C13 H13C 0.9900 . ?
C13 H13D 0.9900 . ?
C13 C14 1.560(8) . ?
C13 C14A 1.553(11) . ?
C15 H15 0.9500 . ?
C15 C16 1.390(6) . ?
C16 H16 0.9500 . ?
C17 C18 1.412(5) . ?
C17 C22 1.402(5) . ?
C18 C19 1.377(5) . ?
C19 H19 0.9500 . ?
C19 C20 1.395(6) . ?
C20 H20 0.9500 . ?
C20 C21 1.386(6) . ?
C21 H21 0.9500 . ?
C21 C22 1.372(6) . ?
C22 H22 0.9500 . ?
C23 C24 1.452(5) . ?
C24 C25 1.395(5) . ?
C24 C29 1.406(5) . ?
C25 C26 1.406(5) . ?
C26 C27 1.406(5) . ?
C27 C28 1.397(5) . ?
C27 C30 1.447(5) . ?
C28 C29 1.407(5) . ?
C31 C32 1.408(5) . ?
C31 C52 1.382(5) . ?
C32 C33 1.458(5) . ?
C32 C49 1.402(5) . ?
C33 C34 1.408(5) . ?
C33 C38 1.401(5) . ?
C34 C35 1.399(5) . ?
C35 C36 1.385(5) . ?
C35 C46 1.511(5) . ?
C36 H36 0.9500 . ?
C36 C37 1.384(6) . ?
C37 H37 0.9500 . ?
C37 C38 1.388(6) . ?
C38 C39 1.512(9) . ?
C38 C39A 1.519(14) . ?
C46 H46A 0.9900 . ?
C46 H46B 0.9900 . ?
C46 H46C 0.9900 . ?
C46 H46D 0.9900 . ?
C46 C45 1.586(9) . ?
C46 C45A 1.549(13) . ?
C49 H49 0.9500 . ?
C49 C50 1.366(5) . ?
C50 H50 0.9500 . ?
C50 C51 1.399(6) . ?
C51 H51 0.9500 . ?
C51 C52 1.375(5) . ?
C52 H52 0.9500 . ?
C53 C54 1.407(5) . ?
C53 C64 1.387(5) . ?
C54 C55 1.451(5) . ?
C54 C61 1.390(5) . ?
C55 C56 1.392(5) . ?
C55 C60 1.400(5) . ?
C56 H56 0.9500 . ?
C56 C57 1.381(6) . ?
C57 H57 0.9500 . ?
C57 C58 1.382(6) . ?
C58 H58 0.9500 . ?
C58 C59 1.385(5) . ?
C59 H59 0.9500 . ?
C59 C60 1.385(5) . ?
C61 H61 0.9500 . ?
C61 C62 1.371(6) . ?
C62 H62 0.9500 . ?
C62 C63 1.380(7) . ?
C63 H63 0.9500 . ?
C63 C64 1.397(6) . ?
C64 H64 0.9500 . ?
C65 H65 0.9500 . ?
C65 C66 1.392(7) . ?
C65 C76 1.369(7) . ?
C66 H66 0.9500 . ?
C66 C67 1.377(6) . ?
C67 H67 0.9500 . ?
C67 C68 1.383(5) . ?
C68 C69 1.408(5) . ?
C69 C70 1.449(6) . ?
C69 C76 1.402(6) . ?
C70 C71 1.385(6) . ?
C70 C75 1.398(5) . ?
C71 H71 0.9500 . ?
C71 C72 1.384(7) . ?
C72 H72 0.9500 . ?
C72 C73 1.395(7) . ?
C73 H73 0.9500 . ?
C73 C74 1.384(6) . ?
C74 H74 0.9500 . ?
C74 C75 1.386(5) . ?
C76 H76 0.9500 . ?
C1 H1 0.9500 . ?
C1 C2 1.390(9) . ?
C1 C6 1.397(9) . ?
C2 C3 1.370(10) . ?
C2 C14 1.487(9) . ?
C3 H3 0.9500 . ?
C3 C4 1.356(10) . ?
C4 H4 0.9500 . ?
C4 C5 1.371(9) . ?
C5 C6 1.381(9) . ?
C5 C7 1.511(9) . ?
C6 H6 0.9500 . ?
C7 H7A 0.9900 . ?
C7 H7B 0.9900 . ?
C7 C8 1.574(12) . ?
C8 H8A 0.9900 . ?
C8 H8B 0.9900 . ?
C14 H14A 0.9900 . ?
C14 H14B 0.9900 . ?
C39 H39A 0.9900 . ?
C39 H39B 0.9900 . ?
C39 C40 1.579(10) . ?
C40 H40A 0.9900 . ?
C40 H40B 0.9900 . ?
C40 C41 1.500(8) . ?
C41 C42 1.394(9) . ?
C41 C48 1.384(9) . ?
C42 H42 0.9500 . ?
C42 C43 1.396(9) . ?
C43 H43 0.9500 . ?
C43 C44 1.385(10) . ?
C44 C45 1.530(9) . ?
C44 C47 1.388(10) . ?
C45 H45A 0.9900 . ?
C45 H45B 0.9900 . ?
C47 H47 0.9500 . ?
C47 C48 1.384(9) . ?
C48 H48 0.9500 . ?
C1A H1A 0.9500 . ?
C1A C2A 1.385(14) . ?
C1A C6A 1.351(14) . ?
C2A C3A 1.368(15) . ?
C2A C14A 1.510(13) . ?
C3A H3A 0.9500 . ?
C3A C4A 1.436(15) . ?
C4A H4A 0.9500 . ?
C4A C5A 1.388(14) . ?
C5A C6A 1.379(14) . ?
C5A C7A 1.538(14) . ?
C6A H6A 0.9500 . ?
C7A H7AA 0.9900 . ?
C7A H7AB 0.9900 . ?
C7A C8A 1.578(17) . ?
C8A H8AA 0.9900 . ?
C8A H8AB 0.9900 . ?
C14A H14C 0.9900 . ?
C14A H14D 0.9900 . ?
C39A H39C 0.9900 . ?
C39A H39D 0.9900 . ?
C39A C40A 1.587(16) . ?
C40A H40C 0.9900 . ?
C40A H40D 0.9900 . ?
C40A C41A 1.499(14) . ?
C41A C42A 1.397(14) . ?
C41A C48A 1.379(14) . ?
C42A H42A 0.9500 . ?
C42A C43A 1.383(14) . ?
C43A H43A 0.9500 . ?
C43A C44A 1.389(15) . ?
C44A C45A 1.526(14) . ?
C44A C47A 1.379(15) . ?
C45A H45C 0.9900 . ?
C45A H45D 0.9900 . ?
C47A H47A 0.9500 . ?
C47A C48A 1.393(14) . ?
C48A H48A 0.9500 . ?
Cl1 C77 1.767(9) . ?
Cl2 C77 1.739(8) . ?
C77 H77A 0.9900 . ?
C77 H77B 0.9900 . ?
Cl1A C77A 1.748(18) . ?
Cl2A C77A 1.770(17) . ?
C77A H77C 0.9900 . ?
C77A H77D 0.9900 . ?
Cl3 C78 1.773(9) . ?
Cl4 C78 1.733(10) . ?
C78 H78B 0.9900 . ?
C78 H78A 0.9900 . ?
Cl3A C78A 1.728(15) . ?
Cl4A C78A 1.730(16) . ?
C78A H78C 0.9900 . ?
C78A H78D 0.9900 . ?

loop_
_geom_torsion_atom_site_label_1
_geom_torsion_atom_site_label_2
_geom_torsion_atom_site_label_3
_geom_torsion_atom_site_label_4
_geom_torsion
_geom_torsion_site_symmetry_1
_geom_torsion_site_symmetry_2
_geom_torsion_site_symmetry_3
_geom_torsion_site_symmetry_4
_geom_torsion_publ_flag
N1 C68 C69 C70 0.3(4) . . . . ?
N1 C68 C69 C76 178.3(3) . . . . ?
N3 C25 C26 N4 -1.9(5) . . . . ?
N3 C25 C26 C27 176.8(3) . . . . ?
N3 C31 C32 C33 2.8(4) . . . . ?
N3 C31 C32 C49 -179.3(3) . . . . ?
N3 C31 C52 C51 -178.0(3) . . . . ?
N3 C34 C35 C36 175.7(3) . . . . ?
N3 C34 C35 C46 -21.0(6) . . . . ?
N4 C26 C27 C28 178.2(3) . . . . ?
N4 C26 C27 C30 -1.5(5) . . . . ?
N4 C53 C54 C55 1.1(4) . . . . ?
N4 C53 C54 C61 -178.5(3) . . . . ?
N4 C53 C64 C63 -179.9(4) . . . . ?
N6 C11 C12 C13 -20.9(6) . . . . ?
N6 C11 C12 C15 175.4(3) . . . . ?
N6 C18 C19 C20 -177.8(4) . . . . ?
N6 C28 C29 N1 -4.7(5) . . . . ?
N6 C28 C29 C24 173.8(3) . . . . ?
C9 C10 C11 N6 172.3(3) . . . . ?
C9 C10 C11 C12 2.1(5) . . . . ?
C9 C10 C17 C18 -171.7(4) . . . . ?
C9 C10 C17 C22 11.6(7) . . . . ?
C10 C9 C16 C15 -14.9(6) . . . . ?
C10 C9 C8 C7 67.6(14) . . . . ?
C10 C9 C8A C7A 103(3) . . . . ?
C10 C11 C12 C13 147.4(4) . . . . ?
C10 C11 C12 C15 -16.3(5) . . . . ?
C10 C17 C18 N6 1.4(4) . . . . ?
C10 C17 C18 C19 -175.9(3) . . . . ?
C10 C17 C22 C21 176.0(4) . . . . ?
C11 N6 C18 C17 -1.6(4) . . . . ?
C11 N6 C18 C19 175.5(4) . . . . ?
C11 N6 C28 C27 127.5(4) . . . . ?
C11 N6 C28 C29 -49.7(5) . . . . ?
C11 C10 C17 C18 -0.8(4) . . . . ?
C11 C10 C17 C22 -177.4(4) . . . . ?
C11 C12 C13 C14 -72.7(6) . . . . ?
C11 C12 C13 C14A -104.1(7) . . . . ?
C11 C12 C15 C16 15.1(5) . . . . ?
C12 C13 C14 C2 -15.3(9) . . . . ?
C12 C13 C14A C2A 23.6(12) . . . . ?
C12 C15 C16 C9 0.3(6) . . . . ?
C13 C12 C15 C16 -149.5(4) . . . . ?
C15 C12 C13 C14 90.3(6) . . . . ?
C15 C12 C13 C14A 58.9(7) . . . . ?
C16 C9 C10 C11 13.5(5) . . . . ?
C16 C9 C10 C17 -176.4(4) . . . . ?
C16 C9 C8 C7 -98.0(14) . . . . ?
C16 C9 C8A C7A -63(3) . . . . ?
C17 C10 C11 N6 -0.2(4) . . . . ?
C17 C10 C11 C12 -170.3(3) . . . . ?
C17 C18 C19 C20 -1.0(6) . . . . ?
C18 N6 C11 C10 1.1(4) . . . . ?
C18 N6 C11 C12 170.7(3) . . . . ?
C18 N6 C28 C27 -75.9(4) . . . . ?
C18 N6 C28 C29 106.9(4) . . . . ?
C18 C17 C22 C21 -0.4(6) . . . . ?
C18 C19 C20 C21 -0.3(6) . . . . ?
C19 C20 C21 C22 1.2(7) . . . . ?
C20 C21 C22 C17 -0.9(7) . . . . ?
C22 C17 C18 N6 178.7(3) . . . . ?
C22 C17 C18 C19 1.4(6) . . . . ?
C23 C24 C25 N3 2.8(5) . . . . ?
C23 C24 C25 C26 -177.8(3) . . . . ?
C23 C24 C29 N1 -0.6(5) . . . . ?
C23 C24 C29 C28 -179.1(3) . . . . ?
C24 C25 C26 N4 178.7(3) . . . . ?
C24 C25 C26 C27 -2.6(5) . . . . ?
C25 N3 C31 C32 -167.3(3) . . . . ?
C25 N3 C31 C52 8.9(5) . . . . ?
C25 N3 C34 C33 165.7(3) . . . . ?
C25 N3 C34 C35 -26.1(5) . . . . ?
C25 C24 C29 N1 178.9(3) . . . . ?
C25 C24 C29 C28 0.3(5) . . . . ?
C25 C26 C27 C28 -0.5(5) . . . . ?
C25 C26 C27 C30 179.8(3) . . . . ?
C26 N4 C53 C54 -177.2(3) . . . . ?
C26 N4 C53 C64 0.6(6) . . . . ?
C26 N4 C60 C55 176.4(3) . . . . ?
C26 N4 C60 C59 -7.6(5) . . . . ?
C26 C27 C28 N6 -173.7(3) . . . . ?
C26 C27 C28 C29 3.6(5) . . . . ?
C27 C28 C29 N1 178.0(3) . . . . ?
C27 C28 C29 C24 -3.4(5) . . . . ?
C28 N6 C11 C10 160.8(3) . . . . ?
C28 N6 C11 C12 -29.6(5) . . . . ?
C28 N6 C18 C17 -161.3(3) . . . . ?
C28 N6 C18 C19 15.8(6) . . . . ?
C29 N1 C68 C67 -19.0(6) . . . . ?
C29 N1 C68 C69 165.5(3) . . . . ?
C29 N1 C75 C70 -164.9(3) . . . . ?
C29 N1 C75 C74 14.1(6) . . . . ?
C29 C24 C25 N3 -176.6(3) . . . . ?
C29 C24 C25 C26 2.8(5) . . . . ?
C30 C27 C28 N6 6.0(5) . . . . ?
C30 C27 C28 C29 -176.7(3) . . . . ?
C31 N3 C25 C24 -66.9(4) . . . . ?
C31 N3 C25 C26 113.7(4) . . . . ?
C31 N3 C34 C33 1.5(4) . . . . ?
C31 N3 C34 C35 169.7(3) . . . . ?
C31 C32 C33 C34 -1.9(4) . . . . ?
C31 C32 C33 C38 -174.1(4) . . . . ?
C31 C32 C49 C50 -3.1(5) . . . . ?
C32 C31 C52 C51 -2.3(5) . . . . ?
C32 C33 C34 N3 0.2(4) . . . . ?
C32 C33 C34 C35 -168.8(3) . . . . ?
C32 C33 C38 C37 -177.7(4) . . . . ?
C32 C33 C38 C39 15.7(11) . . . . ?
C32 C33 C38 C39A 21(2) . . . . ?
C32 C49 C50 C51 0.1(5) . . . . ?
C33 C32 C49 C50 174.2(4) . . . . ?
C33 C34 C35 C36 -17.6(5) . . . . ?
C33 C34 C35 C46 145.7(4) . . . . ?
C33 C38 C39 C40 69(3) . . . . ?
C33 C38 C39A C40A 54(6) . . . . ?
C34 N3 C25 C24 131.0(4) . . . . ?
C34 N3 C25 C26 -48.3(5) . . . . ?
C34 N3 C31 C32 -2.7(4) . . . . ?
C34 N3 C31 C52 173.5(3) . . . . ?
C34 C33 C38 C37 10.9(5) . . . . ?
C34 C33 C38 C39 -155.7(10) . . . . ?
C34 C33 C38 C39A -151(2) . . . . ?
C34 C35 C36 C37 15.6(6) . . . . ?
C34 C35 C46 C45 -66.7(6) . . . . ?
C34 C35 C46 C45A -94.5(8) . . . . ?
C35 C36 C37 C38 -0.6(6) . . . . ?
C35 C46 C45 C44 -14.9(9) . . . . ?
C35 C46 C45A C44A 18.8(14) . . . . ?
C36 C35 C46 C45 95.7(6) . . . . ?
C36 C35 C46 C45A 67.9(8) . . . . ?
C36 C37 C38 C33 -13.0(6) . . . . ?
C36 C37 C38 C39 154.2(7) . . . . ?
C36 C37 C38 C39A 148.7(13) . . . . ?
C37 C38 C39 C40 -98(2) . . . . ?
C37 C38 C39A C40A -107(5) . . . . ?
C38 C33 C34 N3 173.7(3) . . . . ?
C38 C33 C34 C35 4.6(5) . . . . ?
C38 C39 C40 C41 15(3) . . . . ?
C38 C39A C40A C41A 31(6) . . . . ?
C46 C35 C36 C37 -148.4(4) . . . . ?
C49 C32 C33 C34 -179.3(4) . . . . ?
C49 C32 C33 C38 8.4(7) . . . . ?
C49 C50 C51 C52 1.9(6) . . . . ?
C50 C51 C52 C31 -0.8(5) . . . . ?
C52 C31 C32 C33 -173.7(3) . . . . ?
C52 C31 C32 C49 4.2(5) . . . . ?
C53 N4 C26 C25 118.8(4) . . . . ?
C53 N4 C26 C27 -59.9(5) . . . . ?
C53 N4 C60 C55 -0.4(4) . . . . ?
C53 N4 C60 C59 175.5(3) . . . . ?
C53 C54 C55 C56 -179.3(4) . . . . ?
C53 C54 C55 C60 -1.3(4) . . . . ?
C53 C54 C61 C62 -1.6(6) . . . . ?
C54 C53 C64 C63 -2.4(5) . . . . ?
C54 C55 C56 C57 176.9(4) . . . . ?
C54 C55 C60 N4 1.1(4) . . . . ?
C54 C55 C60 C59 -175.2(3) . . . . ?
C54 C61 C62 C63 -1.3(6) . . . . ?
C55 C54 C61 C62 178.9(4) . . . . ?
C55 C56 C57 C58 -1.1(6) . . . . ?
C56 C55 C60 N4 179.4(3) . . . . ?
C56 C55 C60 C59 3.1(5) . . . . ?
C56 C57 C58 C59 0.9(6) . . . . ?
C57 C58 C59 C60 1.3(5) . . . . ?
C58 C59 C60 N4 -178.7(3) . . . . ?
C58 C59 C60 C55 -3.3(5) . . . . ?
C60 N4 C26 C25 -57.5(5) . . . . ?
C60 N4 C26 C27 123.9(4) . . . . ?
C60 N4 C53 C54 -0.4(4) . . . . ?
C60 N4 C53 C64 177.3(4) . . . . ?
C60 C55 C56 C57 -0.9(5) . . . . ?
C61 C54 C55 C56 0.2(7) . . . . ?
C61 C54 C55 C60 178.2(4) . . . . ?
C61 C62 C63 C64 2.4(7) . . . . ?
C62 C63 C64 C53 -0.5(6) . . . . ?
C64 C53 C54 C55 -176.9(3) . . . . ?
C64 C53 C54 C61 3.5(5) . . . . ?
C65 C66 C67 C68 0.5(6) . . . . ?
C66 C65 C76 C69 -2.3(7) . . . . ?
C66 C67 C68 N1 -177.7(4) . . . . ?
C66 C67 C68 C69 -2.6(5) . . . . ?
C67 C68 C69 C70 -175.6(3) . . . . ?
C67 C68 C69 C76 2.3(6) . . . . ?
C68 N1 C29 C24 125.7(4) . . . . ?
C68 N1 C29 C28 -55.8(5) . . . . ?
C68 N1 C75 C70 0.7(4) . . . . ?
C68 N1 C75 C74 179.7(4) . . . . ?
C68 C69 C70 C71 -179.4(4) . . . . ?
C68 C69 C70 C75 0.2(4) . . . . ?
C68 C69 C76 C65 0.2(6) . . . . ?
C69 C70 C71 C72 179.3(4) . . . . ?
C69 C70 C75 N1 -0.6(4) . . . . ?
C69 C70 C75 C74 -179.6(3) . . . . ?
C70 C69 C76 C65 177.5(4) . . . . ?
C70 C71 C72 C73 0.3(7) . . . . ?
C71 C70 C75 N1 179.0(3) . . . . ?
C71 C70 C75 C74 0.0(6) . . . . ?
C71 C72 C73 C74 -0.4(7) . . . . ?
C72 C73 C74 C75 0.2(6) . . . . ?
C73 C74 C75 N1 -178.9(4) . . . . ?
C73 C74 C75 C70 0.0(5) . . . . ?
C75 N1 C29 C24 -70.7(4) . . . . ?
C75 N1 C29 C28 107.8(4) . . . . ?
C75 N1 C68 C67 174.9(4) . . . . ?
C75 N1 C68 C69 -0.6(4) . . . . ?
C75 C70 C71 C72 -0.1(6) . . . . ?
C76 C65 C66 C67 1.9(7) . . . . ?
C76 C69 C70 C71 3.1(8) . . . . ?
C76 C69 C70 C75 -177.4(4) . . . . ?
C1 C2 C3 C4 14.4(15) . . . . ?
C1 C2 C14 C13 -70.6(12) . . . . ?
C2 C1 C6 C5 4(2) . . . . ?
C2 C3 C4 C5 1.0(19) . . . . ?
C3 C2 C14 C13 96.6(10) . . . . ?
C3 C4 C5 C6 -14(2) . . . . ?
C3 C4 C5 C7 151.9(12) . . . . ?
C4 C5 C6 C1 11(2) . . . . ?
C4 C5 C7 C8 -102.2(15) . . . . ?
C5 C7 C8 C9 23.7(17) . . . . ?
C6 C1 C2 C3 -16.7(17) . . . . ?
C6 C1 C2 C14 150.5(13) . . . . ?
C6 C5 C7 C8 62.7(19) . . . . ?
C7 C5 C6 C1 -153.1(15) . . . . ?
C8 C9 C10 C11 -152.2(6) . . . . ?
C8 C9 C10 C17 17.9(8) . . . . ?
C8 C9 C16 C15 152.1(6) . . . . ?
C14 C2 C3 C4 -153.9(11) . . . . ?
C39 C40 C41 C42 67(3) . . . . ?
C39 C40 C41 C48 -97(2) . . . . ?
C40 C41 C42 C43 -153.2(14) . . . . ?
C40 C41 C48 C47 153.2(12) . . . . ?
C41 C42 C43 C44 2(2) . . . . ?
C42 C41 C48 C47 -11(2) . . . . ?
C42 C43 C44 C45 153.0(12) . . . . ?
C42 C43 C44 C47 -13.5(18) . . . . ?
C43 C44 C45 C46 -68.3(12) . . . . ?
C43 C44 C47 C48 13.1(16) . . . . ?
C44 C47 C48 C41 -0.7(18) . . . . ?
C45 C44 C47 C48 -153.3(10) . . . . ?
C47 C44 C45 C46 97.8(11) . . . . ?
C48 C41 C42 C43 10(2) . . . . ?
C1A C2A C3A C4A 12(3) . . . . ?
C1A C2A C14A C13 -102.9(19) . . . . ?
C2A C1A C6A C5A -12(5) . . . . ?
C2A C3A C4A C5A -3(4) . . . . ?
C3A C2A C14A C13 59(2) . . . . ?
C3A C4A C5A C6A -13(4) . . . . ?
C3A C4A C5A C7A 150(3) . . . . ?
C4A C5A C6A C1A 20(5) . . . . ?
C4A C5A C7A C8A -56(4) . . . . ?
C5A C7A C8A C9 -24(4) . . . . ?
C6A C1A C2A C3A -6(4) . . . . ?
C6A C1A C2A C14A 157(3) . . . . ?
C6A C5A C7A C8A 107(3) . . . . ?
C7A C5A C6A C1A -147(3) . . . . ?
C8A C9 C10 C11 -153.2(9) . . . . ?
C8A C9 C10 C17 16.8(11) . . . . ?
C8A C9 C16 C15 150.9(12) . . . . ?
C14A C2A C3A C4A -150(2) . . . . ?
C39A C40A C41A C42A 59(5) . . . . ?
C39A C40A C41A C48A -108(4) . . . . ?
C40A C41A C42A C43A -149(3) . . . . ?
C40A C41A C48A C47A 149(3) . . . . ?
C41A C42A C43A C44A -4(5) . . . . ?
C42A C41A C48A C47A -18(5) . . . . ?
C42A C43A C44A C45A 155(2) . . . . ?
C42A C43A C44A C47A -12(4) . . . . ?
C43A C44A C45A C46 -96(2) . . . . ?
C43A C44A C47A C48A 12(3) . . . . ?
C44A C47A C48A C41A 3(4) . . . . ?
C45A C44A C47A C48A -155(2) . . . . ?
C47A C44A C45A C46 71(2) . . . . ?
C48A C41A C42A C43A 18(5) . . . . ?
